data_7158947
loop_
_publ_author_name
'Kumar, Dharmendra'
'Chaudhary, Dhananjay'
'Km, Ishu'
'Yadav, Suman'
'Maurya, Naveen Kumar'
'Kant, Ruchir'
'Kuram, Malleswara Rao'

_publ_section_title
;
 Copper-catalyzed cascade reaction of tryptamines with diazo compounds to
 access hexahydropyrroloindoline derivatives
;
_journal_name_full 'Organic &amp; Biomolecular Chemistry'
_journal_paper_doi 10.1039/D2OB01635D
_journal_year 2022
_chemical_absolute_configuration unk
_chemical_formula_sum 'C29 H32 N2 O5 S'
_chemical_formula_weight 520.63
_space_group_IT_number 4
_space_group_name_Hall 'P 2yb'
_space_group_name_H-M_alt 'P 1 21 1'
_symmetry_cell_setting monoclinic
_symmetry_Int_Tables_number 4
_symmetry_space_group_name_Hall 'P 2yb'
_symmetry_space_group_name_H-M 'P 1 21 1'
_atom_sites_solution_hydrogens geom
_atom_sites_solution_primary direct
_atom_sites_solution_secondary difmap
_audit_creation_method SHELXL-97
_audit_update_record
;
2022-08-08 deposited with the CCDC.	2022-10-19 downloaded from the CCDC.
;
_cell_angle_alpha 90.00
_cell_angle_beta 101.5609(10)
_cell_angle_gamma 90.00
_cell_formula_units_Z 2
_cell_length_a 10.21076(11)
_cell_length_b 11.61310(12)
_cell_length_c 11.52057(12)
_cell_measurement_reflns_used 23783
_cell_measurement_temperature 293(2)
_cell_measurement_theta_max 1.00000
_cell_measurement_theta_min 0.79345
_cell_volume 1338.38(2)
_computing_cell_refinement
;
CrystalClear-SM Expert 2.1 b24 (Rigaku, 2012)
;
_computing_data_collection
;
CrystalClear-SM Expert 2.1 b24 (Rigaku, 2012)
;
_computing_data_reduction
;
CrystalClear-SM Expert 2.1 b24 (Rigaku, 2012)
;
_computing_molecular_graphics 'SHELXTL (Bruker, 1997)'
_computing_publication_material 'PLATON (Spek, 2003)'
_computing_structure_refinement 'SHELXL-97 (Sheldrick, 1997)'
_computing_structure_solution 'SHELXS-97 (Sheldrick, 1990)'
_diffrn_ambient_temperature 293(2)
_diffrn_detector CCD
_diffrn_detector_area_resol_mean 28.5714
_diffrn_measured_fraction_theta_full 0.985
_diffrn_measured_fraction_theta_max 0.985
_diffrn_measurement_device
;
AFC12 (Right): Kappa 3 circle
;
_diffrn_measurement_device_type
;
Rigaku Saturn724+ (4x4 bin mode)
;
_diffrn_measurement_method 'profile data from \w-scans'
_diffrn_measurement_specimen_support Fiber
_diffrn_radiation_monochromator Confocal
_diffrn_radiation_type 'Cu K\a'
_diffrn_radiation_wavelength 1.54184
_diffrn_reflns_av_R_equivalents 0.1194
_diffrn_reflns_av_sigmaI/netI 0.0623
_diffrn_reflns_limit_h_max 12
_diffrn_reflns_limit_h_min -12
_diffrn_reflns_limit_k_max 14
_diffrn_reflns_limit_k_min -14
_diffrn_reflns_limit_l_max 14
_diffrn_reflns_limit_l_min -14
_diffrn_reflns_number 27296
_diffrn_reflns_theta_full 72.74
_diffrn_reflns_theta_max 72.74
_diffrn_reflns_theta_min 3.92
_diffrn_source MicroMax003_Mo
_diffrn_source_current 0.6
_diffrn_source_power 0.0
_diffrn_source_voltage 50.0
_exptl_absorpt_coefficient_mu 1.414
_exptl_absorpt_correction_T_max 0.7849
_exptl_absorpt_correction_T_min 0.6845
_exptl_absorpt_correction_type multi-scan
_exptl_absorpt_process_details 'REQAB (Rigaku, 1998)'
_exptl_crystal_colour Yellow
_exptl_crystal_density_diffrn 1.292
_exptl_crystal_density_method 'not measured'
_exptl_crystal_description Block
_exptl_crystal_F_000 552
_exptl_crystal_size_max 0.29
_exptl_crystal_size_mid 0.22
_exptl_crystal_size_min 0.18
_refine_diff_density_max 0.497
_refine_diff_density_min -0.457
_refine_diff_density_rms 0.134
_refine_ls_abs_structure_details 'Flack H D (1983), Acta Cryst. A39, 876-881'
_refine_ls_abs_structure_Flack 0.027(15)
_refine_ls_extinction_coef 0.095(4)
_refine_ls_extinction_expression Fc^*^=kFc[1+0.001xFc^2^\l^3^/sin(2\q)]^-1/4^
_refine_ls_extinction_method SHELXL
_refine_ls_goodness_of_fit_ref 1.093
_refine_ls_hydrogen_treatment mixed
_refine_ls_matrix_type full
_refine_ls_number_parameters 339
_refine_ls_number_reflns 5130
_refine_ls_number_restraints 1
_refine_ls_restrained_S_all 1.093
_refine_ls_R_factor_all 0.0613
_refine_ls_R_factor_gt 0.0549
_refine_ls_shift/su_max 0.000
_refine_ls_shift/su_mean 0.000
_refine_ls_structure_factor_coef Fsqd
_refine_ls_weighting_details 'calc w=1/[\s^2^(Fo^2^)+(0.0892P)^2^+0.0774P] where P=(Fo^2^+2Fc^2^)/3'
_refine_ls_weighting_scheme calc
_refine_ls_wR_factor_gt 0.1261
_refine_ls_wR_factor_ref 0.1292
_reflns_number_gt 5000
_reflns_number_total 5130
_reflns_threshold_expression >2sigma(I)
_cod_data_source_file d2ob01635d2.cif
_cod_data_source_block xxx
_cod_depositor_comments
;
The following automatic conversions were performed:

data item '_exptl_absorpt_correction_type' value 'Multi-scan' was
changed to 'multi-scan' in accordance with the
/home/data/users/saulius/crontab/automatic-downloads/rss-feeds/RSC/lib/dictionaries/cif_core.dic
dictionary named 'cif_core.dic' version 2.4.2 last updated on
2011-04-26.

data item '_symmetry_cell_setting' value 'Monoclinic' was changed to
'monoclinic' in accordance with the
/home/data/users/saulius/crontab/automatic-downloads/rss-feeds/RSC/lib/dictionaries/cif_core.dic
dictionary named 'cif_core.dic' version 2.4.2 last updated on
2011-04-26.

Automatic conversion script
Id: cif_fix_values 7556 2019-12-06 15:28:31Z antanas 
;
_cod_original_sg_symbol_H-M 'P 21'
_cod_database_code 7158947

loop_
_symmetry_equiv_pos_as_xyz
'x, y, z'
'-x, y+1/2, -z'

loop_
_atom_site_label
_atom_site_type_symbol
_atom_site_fract_x
_atom_site_fract_y
_atom_site_fract_z
_atom_site_U_iso_or_equiv
_atom_site_adp_type
_atom_site_occupancy
_atom_site_symmetry_multiplicity
_atom_site_calc_flag
_atom_site_refinement_flags
_atom_site_disorder_assembly
_atom_site_disorder_group
C1 C -0.2329(2) 0.8231(2) -0.1151(2) 0.0643(6) Uani 1 1 d . . .
H1 H -0.3136 0.8578 -0.1102 0.077 Uiso 1 1 calc R . .
C2 C -0.2069(3) 0.7867(2) -0.2232(2) 0.0690(6) Uani 1 1 d . . .
H2 H -0.2714 0.7974 -0.2918 0.083 Uiso 1 1 calc R . .
C3 C -0.0879(3) 0.7351(2) -0.2308(2) 0.0676(6) Uani 1 1 d . . .
H3 H -0.0728 0.7118 -0.3042 0.081 Uiso 1 1 calc R . .
C4 C 0.0101(2) 0.7175(2) -0.1298(2) 0.0567(5) Uani 1 1 d . . .
H4 H 0.0903 0.6817 -0.1350 0.068 Uiso 1 1 calc R . .
C5 C -0.0133(2) 0.75403(16) -0.02142(17) 0.0459(4) Uani 1 1 d . . .
C6 C 0.07504(18) 0.74995(16) 0.10266(16) 0.0431(4) Uani 1 1 d . . .
C7 C 0.12704(19) 0.62978(18) 0.14027(18) 0.0516(4) Uani 1 1 d . . .
H7A H 0.1624 0.5923 0.0779 0.062 Uiso 1 1 calc R . .
H7B H 0.1962 0.6328 0.2115 0.062 Uiso 1 1 calc R . .
C8 C 0.0037(2) 0.56776(19) 0.1630(2) 0.0581(5) Uani 1 1 d . . .
H8A H -0.0495 0.5381 0.0898 0.070 Uiso 1 1 calc R . .
H8B H 0.0282 0.5044 0.2180 0.070 Uiso 1 1 calc R . .
C9 C -0.03100(19) 0.77518(17) 0.17984(17) 0.0458(4) Uani 1 1 d . . .
H9 H 0.0071 0.8216 0.2495 0.055 Uiso 1 1 calc R . .
C10 C -0.1343(2) 0.80576(18) -0.01479(18) 0.0503(4) Uani 1 1 d . . .
C11 C -0.2481(3) 0.8871(3) 0.1387(3) 0.0729(7) Uani 1 1 d . . .
H11A H -0.2802 0.9508 0.0877 0.109 Uiso 1 1 calc R . .
H11B H -0.2218 0.9140 0.2188 0.109 Uiso 1 1 calc R . .
H11C H -0.3177 0.8308 0.1343 0.109 Uiso 1 1 calc R . .
C12 C 0.17743(18) 0.84998(16) 0.11650(16) 0.0436(4) Uani 1 1 d . . .
H12 H 0.1258 0.9214 0.1013 0.052 Uiso 1 1 calc R . .
C13 C 0.26889(18) 0.86307(15) 0.23753(16) 0.0435(4) Uani 1 1 d . . .
C14 C 0.3849(2) 0.79788(18) 0.2712(2) 0.0531(5) Uani 1 1 d . . .
H14 H 0.4055 0.7422 0.2197 0.064 Uiso 1 1 calc R . .
C15 C 0.4697(2) 0.81407(19) 0.3790(2) 0.0559(5) Uani 1 1 d . . .
H15 H 0.5473 0.7704 0.3992 0.067 Uiso 1 1 calc R . .
C16 C 0.4390(2) 0.89593(18) 0.45756(18) 0.0521(4) Uani 1 1 d . . .
C17 C 0.3250(2) 0.9629(2) 0.4261(2) 0.0567(5) Uani 1 1 d . . .
H17 H 0.3044 1.0184 0.4778 0.068 Uiso 1 1 calc R . .
C18 C 0.2422(2) 0.94596(18) 0.31656(19) 0.0519(4) Uani 1 1 d . . .
H18 H 0.1664 0.9916 0.2952 0.062 Uiso 1 1 calc R . .
C19 C 0.5211(4) 1.0014(3) 0.6332(3) 0.0892(10) Uani 1 1 d . . .
H19A H 0.5186 1.0691 0.5850 0.134 Uiso 1 1 calc R . .
H19B H 0.5985 1.0041 0.6962 0.134 Uiso 1 1 calc R . .
H19C H 0.4420 0.9982 0.6661 0.134 Uiso 1 1 calc R . .
C20 C 0.26561(18) 0.84403(18) 0.02563(16) 0.0473(4) Uani 1 1 d . . .
C21 C 0.3885(3) 0.9576(3) -0.0838(3) 0.0736(7) Uani 1 1 d . . .
H21A H 0.3454 0.9393 -0.1646 0.088 Uiso 1 1 calc R . .
H21B H 0.4620 0.9044 -0.0590 0.088 Uiso 1 1 calc R . .
C22 C 0.4375(4) 1.0770(4) -0.0759(3) 0.1015(12) Uani 1 1 d . . .
H22A H 0.3652 1.1282 -0.1072 0.152 Uiso 1 1 calc R . .
H22B H 0.5067 1.0848 -0.1208 0.152 Uiso 1 1 calc R . .
H22C H 0.4727 1.0961 0.0055 0.152 Uiso 1 1 calc R . .
C23 C 0.0483(2) 0.6367(2) 0.45081(17) 0.0550(5) Uani 1 1 d . . .
C24 C 0.0960(3) 0.7382(2) 0.5076(2) 0.0640(6) Uani 1 1 d . . .
H24 H 0.0493 0.8067 0.4891 0.077 Uiso 1 1 calc R . .
C25 C 0.2129(3) 0.7369(2) 0.5913(2) 0.0692(6) Uani 1 1 d . . .
H25 H 0.2440 0.8051 0.6295 0.083 Uiso 1 1 calc R . .
C26 C 0.2850(2) 0.6372(3) 0.61997(19) 0.0648(5) Uani 1 1 d . . .
C27 C 0.2366(3) 0.5363(2) 0.5620(2) 0.0659(6) Uani 1 1 d . . .
H27 H 0.2842 0.4683 0.5802 0.079 Uiso 1 1 calc R . .
C28 C 0.1197(3) 0.5349(2) 0.4781(2) 0.0623(5) Uani 1 1 d . . .
H28 H 0.0888 0.4666 0.4400 0.075 Uiso 1 1 calc R . .
C29 C 0.4122(3) 0.6376(4) 0.7122(3) 0.0905(9) Uani 1 1 d . . .
H29A H 0.4442 0.5601 0.7264 0.136 Uiso 1 1 calc R . .
H29B H 0.3952 0.6699 0.7845 0.136 Uiso 1 1 calc R . .
H29C H 0.4784 0.6830 0.6846 0.136 Uiso 1 1 calc R . .
N1 N -0.13563(17) 0.83628(18) 0.10201(16) 0.0562(4) Uani 1 1 d . . .
N2 N -0.07055(17) 0.65815(16) 0.21496(16) 0.0548(4) Uani 1 1 d . . .
O1 O 0.30879(18) 0.75737(15) -0.00975(16) 0.0661(4) Uani 1 1 d . . .
O2 O 0.29389(16) 0.94911(15) -0.00610(14) 0.0598(4) Uani 1 1 d . . .
O3 O 0.5274(2) 0.90349(17) 0.56374(16) 0.0702(5) Uani 1 1 d . . .
O4 O -0.1783(2) 0.7343(2) 0.37034(19) 0.0858(7) Uani 1 1 d . . .
O5 O -0.1587(2) 0.5242(2) 0.3451(2) 0.0856(6) Uani 1 1 d . . .
S1 S -0.10278(5) 0.63695(5) 0.34563(5) 0.0627(2) Uani 1 1 d . . .

loop_
_atom_site_aniso_label
_atom_site_aniso_U_11
_atom_site_aniso_U_22
_atom_site_aniso_U_33
_atom_site_aniso_U_23
_atom_site_aniso_U_13
_atom_site_aniso_U_12
C1 0.0505(12) 0.0745(15) 0.0632(13) 0.0118(11) 0.0004(9) 0.0022(10)
C2 0.0652(14) 0.0761(15) 0.0587(12) 0.0029(11) -0.0043(10) -0.0097(12)
C3 0.0818(16) 0.0717(14) 0.0475(10) -0.0055(10) 0.0084(10) -0.0176(12)
C4 0.0592(12) 0.0570(12) 0.0556(10) -0.0053(9) 0.0153(9) -0.0043(9)
C5 0.0444(9) 0.0465(9) 0.0472(9) 0.0008(7) 0.0104(7) -0.0012(7)
C6 0.0374(8) 0.0466(9) 0.0471(9) 0.0024(7) 0.0128(7) 0.0027(7)
C7 0.0494(9) 0.0451(9) 0.0610(10) 0.0041(9) 0.0131(8) 0.0071(9)
C8 0.0638(13) 0.0508(11) 0.0616(11) 0.0029(8) 0.0167(10) -0.0066(9)
C9 0.0400(8) 0.0524(9) 0.0461(9) 0.0045(7) 0.0114(7) 0.0025(7)
C10 0.0457(10) 0.0539(10) 0.0501(10) 0.0064(8) 0.0067(8) 0.0016(8)
C11 0.0630(14) 0.0829(17) 0.0773(15) 0.0081(13) 0.0247(12) 0.0301(13)
C12 0.0404(9) 0.0441(8) 0.0471(9) 0.0052(7) 0.0110(7) 0.0059(7)
C13 0.0417(9) 0.0400(8) 0.0491(9) 0.0014(7) 0.0099(7) 0.0034(7)
C14 0.0477(10) 0.0475(10) 0.0615(11) -0.0083(8) 0.0048(8) 0.0090(8)
C15 0.0483(10) 0.0482(10) 0.0658(12) -0.0035(9) -0.0013(9) 0.0052(8)
C16 0.0549(11) 0.0481(9) 0.0502(10) 0.0012(8) 0.0031(8) -0.0047(9)
C17 0.0585(12) 0.0582(11) 0.0541(11) -0.0082(9) 0.0132(9) 0.0046(10)
C18 0.0493(10) 0.0498(10) 0.0572(10) -0.0004(8) 0.0118(8) 0.0091(8)
C19 0.090(2) 0.103(2) 0.0675(16) -0.0300(16) -0.0019(14) 0.0050(18)
C20 0.0387(9) 0.0556(10) 0.0475(9) 0.0054(8) 0.0087(7) 0.0002(8)
C21 0.0645(14) 0.0934(18) 0.0699(14) 0.0040(13) 0.0301(12) -0.0221(14)
C22 0.110(3) 0.112(3) 0.090(2) -0.0069(19) 0.0378(19) -0.058(2)
C23 0.0611(11) 0.0573(10) 0.0518(9) 0.0095(9) 0.0241(8) 0.0023(10)
C24 0.0794(16) 0.0551(11) 0.0612(12) 0.0034(10) 0.0234(11) 0.0142(11)
C25 0.0869(17) 0.0628(13) 0.0593(12) -0.0067(10) 0.0179(12) -0.0001(12)
C26 0.0692(13) 0.0734(14) 0.0554(11) 0.0034(11) 0.0215(9) 0.0011(12)
C27 0.0724(15) 0.0607(13) 0.0657(13) 0.0088(11) 0.0167(11) 0.0099(11)
C28 0.0719(14) 0.0519(11) 0.0645(13) 0.0059(10) 0.0170(11) -0.0012(10)
C29 0.0840(18) 0.107(2) 0.0755(16) -0.0014(17) 0.0045(13) 0.0001(19)
N1 0.0444(9) 0.0718(11) 0.0542(9) 0.0044(8) 0.0138(7) 0.0153(8)
N2 0.0510(9) 0.0584(10) 0.0577(9) 0.0075(8) 0.0177(7) -0.0047(8)
O1 0.0660(9) 0.0650(9) 0.0753(10) -0.0029(8) 0.0335(8) 0.0089(8)
O2 0.0575(8) 0.0623(9) 0.0649(9) 0.0101(7) 0.0247(7) -0.0035(7)
O3 0.0752(11) 0.0679(9) 0.0590(9) -0.0058(7) -0.0066(8) -0.0007(9)
O4 0.0668(11) 0.1223(17) 0.0782(11) 0.0236(12) 0.0381(9) 0.0324(11)
O5 0.0716(11) 0.1000(15) 0.0878(12) 0.0268(11) 0.0221(10) -0.0311(11)
S1 0.0505(3) 0.0792(4) 0.0637(3) 0.0167(3) 0.0243(2) -0.0010(3)

loop_
_atom_type_symbol
_atom_type_description
_atom_type_scat_dispersion_real
_atom_type_scat_dispersion_imag
_atom_type_scat_source
C C 0.0181 0.0091 'International Tables Vol C Tables 4.2.6.8 and 6.1.1.4'
H H 0.0000 0.0000 'International Tables Vol C Tables 4.2.6.8 and 6.1.1.4'
N N 0.0311 0.0180 'International Tables Vol C Tables 4.2.6.8 and 6.1.1.4'
O O 0.0492 0.0322 'International Tables Vol C Tables 4.2.6.8 and 6.1.1.4'
S S 0.3331 0.5567 'International Tables Vol C Tables 4.2.6.8 and 6.1.1.4'

loop_
_geom_angle_atom_site_label_1
_geom_angle_atom_site_label_2
_geom_angle_atom_site_label_3
_geom_angle
_geom_angle_site_symmetry_1
_geom_angle_site_symmetry_3
_geom_angle_publ_flag
C10 C1 C2 117.7(2) . . ?
C10 C1 H1 121.1 . . ?
C2 C1 H1 121.1 . . ?
C3 C2 C1 121.3(2) . . ?
C3 C2 H2 119.3 . . ?
C1 C2 H2 119.3 . . ?
C2 C3 C4 120.6(2) . . ?
C2 C3 H3 119.7 . . ?
C4 C3 H3 119.7 . . ?
C5 C4 C3 118.9(2) . . ?
C5 C4 H4 120.5 . . ?
C3 C4 H4 120.5 . . ?
C4 C5 C10 119.91(19) . . ?
C4 C5 C6 131.04(18) . . ?
C10 C5 C6 109.04(16) . . ?
C7 C6 C5 113.59(16) . . ?
C7 C6 C12 117.88(15) . . ?
C5 C6 C12 109.41(15) . . ?
C7 C6 C9 104.58(15) . . ?
C5 C6 C9 100.36(14) . . ?
C12 C6 C9 109.37(15) . . ?
C8 C7 C6 103.27(16) . . ?
C8 C7 H7A 111.1 . . ?
C6 C7 H7A 111.1 . . ?
C8 C7 H7B 111.1 . . ?
C6 C7 H7B 111.1 . . ?
H7A C7 H7B 109.1 . . ?
N2 C8 C7 103.99(17) . . ?
N2 C8 H8A 111.0 . . ?
C7 C8 H8A 111.0 . . ?
N2 C8 H8B 111.0 . . ?
C7 C8 H8B 111.0 . . ?
H8A C8 H8B 109.0 . . ?
N1 C9 N2 114.21(17) . . ?
N1 C9 C6 104.54(15) . . ?
N2 C9 C6 103.84(15) . . ?
N1 C9 H9 111.3 . . ?
N2 C9 H9 111.3 . . ?
C6 C9 H9 111.3 . . ?
C1 C10 C5 121.5(2) . . ?
C1 C10 N1 128.4(2) . . ?
C5 C10 N1 110.10(17) . . ?
N1 C11 H11A 109.5 . . ?
N1 C11 H11B 109.5 . . ?
H11A C11 H11B 109.5 . . ?
N1 C11 H11C 109.5 . . ?
H11A C11 H11C 109.5 . . ?
H11B C11 H11C 109.5 . . ?
C20 C12 C13 107.30(15) . . ?
C20 C12 C6 112.17(15) . . ?
C13 C12 C6 116.52(15) . . ?
C20 C12 H12 106.8 . . ?
C13 C12 H12 106.8 . . ?
C6 C12 H12 106.8 . . ?
C18 C13 C14 117.47(18) . . ?
C18 C13 C12 120.32(17) . . ?
C14 C13 C12 122.12(17) . . ?
C15 C14 C13 121.50(18) . . ?
C15 C14 H14 119.3 . . ?
C13 C14 H14 119.3 . . ?
C14 C15 C16 119.80(19) . . ?
C14 C15 H15 120.1 . . ?
C16 C15 H15 120.1 . . ?
O3 C16 C17 124.5(2) . . ?
O3 C16 C15 115.5(2) . . ?
C17 C16 C15 120.02(19) . . ?
C18 C17 C16 119.07(19) . . ?
C18 C17 H17 120.5 . . ?
C16 C17 H17 120.5 . . ?
C17 C18 C13 122.12(19) . . ?
C17 C18 H18 118.9 . . ?
C13 C18 H18 118.9 . . ?
O3 C19 H19A 109.5 . . ?
O3 C19 H19B 109.5 . . ?
H19A C19 H19B 109.5 . . ?
O3 C19 H19C 109.5 . . ?
H19A C19 H19C 109.5 . . ?
H19B C19 H19C 109.5 . . ?
O1 C20 O2 124.31(18) . . ?
O1 C20 C12 125.62(19) . . ?
O2 C20 C12 110.02(17) . . ?
O2 C21 C22 106.7(3) . . ?
O2 C21 H21A 110.4 . . ?
C22 C21 H21A 110.4 . . ?
O2 C21 H21B 110.4 . . ?
C22 C21 H21B 110.4 . . ?
H21A C21 H21B 108.6 . . ?
C21 C22 H22A 109.5 . . ?
C21 C22 H22B 109.5 . . ?
H22A C22 H22B 109.5 . . ?
C21 C22 H22C 109.5 . . ?
H22A C22 H22C 109.5 . . ?
H22B C22 H22C 109.5 . . ?
C24 C23 C28 119.8(2) . . ?
C24 C23 S1 119.93(18) . . ?
C28 C23 S1 120.28(19) . . ?
C25 C24 C23 119.6(2) . . ?
C25 C24 H24 120.2 . . ?
C23 C24 H24 120.2 . . ?
C26 C25 C24 121.6(2) . . ?
C26 C25 H25 119.2 . . ?
C24 C25 H25 119.2 . . ?
C25 C26 C27 118.2(2) . . ?
C25 C26 C29 120.8(3) . . ?
C27 C26 C29 121.1(3) . . ?
C28 C27 C26 121.5(2) . . ?
C28 C27 H27 119.2 . . ?
C26 C27 H27 119.2 . . ?
C27 C28 C23 119.3(2) . . ?
C27 C28 H28 120.4 . . ?
C23 C28 H28 120.4 . . ?
C26 C29 H29A 109.5 . . ?
C26 C29 H29B 109.5 . . ?
H29A C29 H29B 109.5 . . ?
C26 C29 H29C 109.5 . . ?
H29A C29 H29C 109.5 . . ?
H29B C29 H29C 109.5 . . ?
C10 N1 C11 123.70(19) . . ?
C10 N1 C9 109.08(16) . . ?
C11 N1 C9 124.08(19) . . ?
C8 N2 C9 110.17(15) . . ?
C8 N2 S1 118.70(15) . . ?
C9 N2 S1 120.29(14) . . ?
C20 O2 C21 116.34(19) . . ?
C16 O3 C19 117.7(2) . . ?
O5 S1 O4 119.68(14) . . ?
O5 S1 N2 106.87(12) . . ?
O4 S1 N2 106.43(11) . . ?
O5 S1 C23 107.20(12) . . ?
O4 S1 C23 107.33(13) . . ?
N2 S1 C23 109.04(9) . . ?

loop_
_geom_bond_atom_site_label_1
_geom_bond_atom_site_label_2
_geom_bond_distance
_geom_bond_site_symmetry_2
_geom_bond_publ_flag
C1 C10 1.386(3) . ?
C1 C2 1.391(4) . ?
C1 H1 0.9300 . ?
C2 C3 1.373(4) . ?
C2 H2 0.9300 . ?
C3 C4 1.389(3) . ?
C3 H3 0.9300 . ?
C4 C5 1.385(3) . ?
C4 H4 0.9300 . ?
C5 C10 1.389(3) . ?
C5 C6 1.531(3) . ?
C6 C7 1.525(3) . ?
C6 C12 1.550(3) . ?
C6 C9 1.560(2) . ?
C7 C8 1.518(3) . ?
C7 H7A 0.9700 . ?
C7 H7B 0.9700 . ?
C8 N2 1.489(3) . ?
C8 H8A 0.9700 . ?
C8 H8B 0.9700 . ?
C9 N1 1.437(3) . ?
C9 N2 1.496(3) . ?
C9 H9 0.9800 . ?
C10 N1 1.394(3) . ?
C11 N1 1.428(3) . ?
C11 H11A 0.9600 . ?
C11 H11B 0.9600 . ?
C11 H11C 0.9600 . ?
C12 C20 1.513(2) . ?
C12 C13 1.522(2) . ?
C12 H12 0.9800 . ?
C13 C18 1.389(3) . ?
C13 C14 1.394(3) . ?
C14 C15 1.377(3) . ?
C14 H14 0.9300 . ?
C15 C16 1.391(3) . ?
C15 H15 0.9300 . ?
C16 O3 1.370(2) . ?
C16 C17 1.386(3) . ?
C17 C18 1.385(3) . ?
C17 H17 0.9300 . ?
C18 H18 0.9300 . ?
C19 O3 1.400(4) . ?
C19 H19A 0.9600 . ?
C19 H19B 0.9600 . ?
C19 H19C 0.9600 . ?
C20 O1 1.202(3) . ?
C20 O2 1.322(3) . ?
C21 O2 1.445(3) . ?
C21 C22 1.472(5) . ?
C21 H21A 0.9700 . ?
C21 H21B 0.9700 . ?
C22 H22A 0.9600 . ?
C22 H22B 0.9600 . ?
C22 H22C 0.9600 . ?
C23 C24 1.389(4) . ?
C23 C28 1.391(3) . ?
C23 S1 1.760(2) . ?
C24 C25 1.376(4) . ?
C24 H24 0.9300 . ?
C25 C26 1.377(4) . ?
C25 H25 0.9300 . ?
C26 C27 1.389(4) . ?
C26 C29 1.504(4) . ?
C27 C28 1.378(4) . ?
C27 H27 0.9300 . ?
C28 H28 0.9300 . ?
C29 H29A 0.9600 . ?
C29 H29B 0.9600 . ?
C29 H29C 0.9600 . ?
N2 S1 1.6228(18) . ?
O4 S1 1.429(2) . ?
O5 S1 1.428(2) . ?

loop_
_geom_torsion_atom_site_label_1
_geom_torsion_atom_site_label_2
_geom_torsion_atom_site_label_3
_geom_torsion_atom_site_label_4
_geom_torsion
_geom_torsion_site_symmetry_1
_geom_torsion_site_symmetry_2
_geom_torsion_site_symmetry_3
_geom_torsion_site_symmetry_4
_geom_torsion_publ_flag
C10 C1 C2 C3 0.1(4) . . . . ?
C1 C2 C3 C4 0.3(4) . . . . ?
C2 C3 C4 C5 -0.8(4) . . . . ?
C3 C4 C5 C10 1.0(3) . . . . ?
C3 C4 C5 C6 -178.1(2) . . . . ?
C4 C5 C6 C7 -54.6(3) . . . . ?
C10 C5 C6 C7 126.26(18) . . . . ?
C4 C5 C6 C12 79.4(3) . . . . ?
C10 C5 C6 C12 -99.73(18) . . . . ?
C4 C5 C6 C9 -165.7(2) . . . . ?
C10 C5 C6 C9 15.22(19) . . . . ?
C5 C6 C7 C8 -72.4(2) . . . . ?
C12 C6 C7 C8 157.76(16) . . . . ?
C9 C6 C7 C8 36.1(2) . . . . ?
C6 C7 C8 N2 -36.1(2) . . . . ?
C7 C6 C9 N1 -142.08(17) . . . . ?
C5 C6 C9 N1 -24.19(19) . . . . ?
C12 C6 C9 N1 90.79(18) . . . . ?
C7 C6 C9 N2 -22.07(19) . . . . ?
C5 C6 C9 N2 95.83(16) . . . . ?
C12 C6 C9 N2 -149.19(15) . . . . ?
C2 C1 C10 C5 0.1(3) . . . . ?
C2 C1 C10 N1 178.7(2) . . . . ?
C4 C5 C10 C1 -0.6(3) . . . . ?
C6 C5 C10 C1 178.6(2) . . . . ?
C4 C5 C10 N1 -179.50(19) . . . . ?
C6 C5 C10 N1 -0.3(2) . . . . ?
C7 C6 C12 C20 72.7(2) . . . . ?
C5 C6 C12 C20 -59.07(19) . . . . ?
C9 C6 C12 C20 -168.09(15) . . . . ?
C7 C6 C12 C13 -51.5(2) . . . . ?
C5 C6 C12 C13 176.71(15) . . . . ?
C9 C6 C12 C13 67.7(2) . . . . ?
C20 C12 C13 C18 132.5(2) . . . . ?
C6 C12 C13 C18 -100.8(2) . . . . ?
C20 C12 C13 C14 -44.1(2) . . . . ?
C6 C12 C13 C14 82.6(2) . . . . ?
C18 C13 C14 C15 0.5(3) . . . . ?
C12 C13 C14 C15 177.2(2) . . . . ?
C13 C14 C15 C16 1.0(4) . . . . ?
C14 C15 C16 O3 178.3(2) . . . . ?
C14 C15 C16 C17 -1.6(4) . . . . ?
O3 C16 C17 C18 -179.1(2) . . . . ?
C15 C16 C17 C18 0.8(3) . . . . ?
C16 C17 C18 C13 0.7(3) . . . . ?
C14 C13 C18 C17 -1.3(3) . . . . ?
C12 C13 C18 C17 -178.10(19) . . . . ?
C13 C12 C20 O1 91.6(2) . . . . ?
C6 C12 C20 O1 -37.6(3) . . . . ?
C13 C12 C20 O2 -85.61(18) . . . . ?
C6 C12 C20 O2 145.20(16) . . . . ?
C28 C23 C24 C25 -0.7(3) . . . . ?
S1 C23 C24 C25 178.79(18) . . . . ?
C23 C24 C25 C26 0.5(4) . . . . ?
C24 C25 C26 C27 -0.1(4) . . . . ?
C24 C25 C26 C29 -179.7(2) . . . . ?
C25 C26 C27 C28 -0.1(4) . . . . ?
C29 C26 C27 C28 179.5(3) . . . . ?
C26 C27 C28 C23 -0.1(4) . . . . ?
C24 C23 C28 C27 0.5(3) . . . . ?
S1 C23 C28 C27 -179.01(18) . . . . ?
C1 C10 N1 C11 3.8(4) . . . . ?
C5 C10 N1 C11 -177.5(2) . . . . ?
C1 C10 N1 C9 164.4(2) . . . . ?
C5 C10 N1 C9 -16.8(2) . . . . ?
N2 C9 N1 C10 -86.8(2) . . . . ?
C6 C9 N1 C10 26.0(2) . . . . ?
N2 C9 N1 C11 73.8(3) . . . . ?
C6 C9 N1 C11 -173.4(2) . . . . ?
C7 C8 N2 C9 22.9(2) . . . . ?
C7 C8 N2 S1 -121.55(16) . . . . ?
N1 C9 N2 C8 112.73(19) . . . . ?
C6 C9 N2 C8 -0.5(2) . . . . ?
N1 C9 N2 S1 -103.46(18) . . . . ?
C6 C9 N2 S1 143.32(14) . . . . ?
O1 C20 O2 C21 -3.3(3) . . . . ?
C12 C20 O2 C21 173.99(18) . . . . ?
C22 C21 O2 C20 -161.9(3) . . . . ?
C17 C16 O3 C19 -15.8(4) . . . . ?
C15 C16 O3 C19 164.3(3) . . . . ?
C8 N2 S1 O5 -48.85(19) . . . . ?
C9 N2 S1 O5 170.33(16) . . . . ?
C8 N2 S1 O4 -177.81(18) . . . . ?
C9 N2 S1 O4 41.37(19) . . . . ?
C8 N2 S1 C23 66.71(18) . . . . ?
C9 N2 S1 C23 -74.11(17) . . . . ?
C24 C23 S1 O5 -152.70(19) . . . . ?
C28 C23 S1 O5 26.8(2) . . . . ?
C24 C23 S1 O4 -23.0(2) . . . . ?
C28 C23 S1 O4 156.56(19) . . . . ?
C24 C23 S1 N2 91.95(19) . . . . ?
C28 C23 S1 N2 -88.54(19) . . . . ?
